data_1508285
loop_
_publ_author_name
'Truong, Phong'
'Shanahan, Charles S.'
'Doyle, Michael P.'

_publ_section_title
;
 Divergent stereocontrol of acid catalyzed intramolecular aldol reactions
 of 2,3,7-triketoesters: synthesis of highly functionalized
 cyclopentanones.
;
_journal_issue 14
_journal_name_full 'Organic letters'
_journal_page_first 3608
_journal_page_last 3611
_journal_paper_doi 10.1021/ol301317a
_journal_volume 14
_journal_year 2012
_chemical_formula_moiety 'C15 H16 O6'
_chemical_formula_sum 'C15 H16 O6'
_chemical_formula_weight 292.28
_chemical_name_common Cyclopentanone
_chemical_name_systematic
;
Cyclopentanone
;
_space_group_IT_number 14
_symmetry_cell_setting monoclinic
_symmetry_space_group_name_Hall '-P 2ybc'
_symmetry_space_group_name_H-M 'P 1 21/c 1'
_atom_sites_solution_hydrogens geom
_atom_sites_solution_primary direct
_atom_sites_solution_secondary difmap
_audit_creation_method 'SHELXL-97 & ZCIF'
_cell_angle_alpha 90.00
_cell_angle_beta 101.0693(14)
_cell_angle_gamma 90.00
_cell_formula_units_Z 4
_cell_length_a 7.8075(7)
_cell_length_b 11.0061(10)
_cell_length_c 16.7006(15)
_cell_measurement_reflns_used 15989
_cell_measurement_temperature 150(2)
_cell_measurement_theta_max 31.0
_cell_measurement_theta_min 2.2
_cell_volume 1408.4(2)
_computing_cell_refinement Apex2
_computing_data_collection 'Apex2 (Bruker, 2005)'
_computing_data_reduction Apex2
_computing_molecular_graphics 'XSHEL (Bruker, 2004)'
_computing_publication_material SHELXL-97
_computing_structure_refinement 'SHELXL-97 (Sheldrick, 2008)'
_computing_structure_solution 'SHELXS-97 (Sheldrick, 2008)'
_diffrn_ambient_temperature 150(2)
_diffrn_detector 'CCD area detector'
_diffrn_detector_area_resol_mean 11.198
_diffrn_detector_type 'Bruker Smart Apex II'
_diffrn_measured_fraction_theta_full 0.998
_diffrn_measured_fraction_theta_max 0.998
_diffrn_measurement_details 610,610,610,1200
_diffrn_measurement_device_type 'three-circle diffractometer'
_diffrn_measurement_method '\f and \w scans'
_diffrn_measurement_specimen_support 'MiTeGen loop'
_diffrn_orient_matrix_type standard
_diffrn_orient_matrix_UB_11 0.0061589
_diffrn_orient_matrix_UB_12 0.0746918
_diffrn_orient_matrix_UB_13 -0.0333983
_diffrn_orient_matrix_UB_21 0.1259173
_diffrn_orient_matrix_UB_22 0.0099505
_diffrn_orient_matrix_UB_23 0.0256057
_diffrn_orient_matrix_UB_31 0.0337317
_diffrn_orient_matrix_UB_32 -0.0507573
_diffrn_orient_matrix_UB_33 -0.0441721
_diffrn_radiation_monochromator graphite
_diffrn_radiation_source 'fine-focus sealed tube'
_diffrn_radiation_type MoK\a
_diffrn_radiation_wavelength 0.71073
_diffrn_reflns_av_R_equivalents 0.0137
_diffrn_reflns_av_sigmaI/netI 0.0123
_diffrn_reflns_limit_h_max 11
_diffrn_reflns_limit_h_min -11
_diffrn_reflns_limit_k_max 15
_diffrn_reflns_limit_k_min -15
_diffrn_reflns_limit_l_max 24
_diffrn_reflns_limit_l_min -24
_diffrn_reflns_number 24555
_diffrn_reflns_theta_full 31.11
_diffrn_reflns_theta_max 31.11
_diffrn_reflns_theta_min 2.23
_diffrn_source_current 30.00
_diffrn_source_voltage 50.00
_exptl_absorpt_coefficient_mu 0.107
_exptl_absorpt_correction_T_max 0.968
_exptl_absorpt_correction_T_min 0.898
_exptl_absorpt_correction_type multi-scan
_exptl_absorpt_process_details 'SADABS (Sheldrick, 2008)'
_exptl_crystal_colour colourless
_exptl_crystal_density_diffrn 1.378
_exptl_crystal_density_method 'not measured'
_exptl_crystal_description prism
_exptl_crystal_F_000 616
_exptl_crystal_id 'Doyle/Truong cyclopentanone 150K'
_exptl_crystal_size_max 0.47
_exptl_crystal_size_mid 0.43
_exptl_crystal_size_min 0.30
_refine_diff_density_max 0.413
_refine_diff_density_min -0.260
_refine_diff_density_rms 0.041
_refine_ls_extinction_method none
_refine_ls_goodness_of_fit_ref 1.000
_refine_ls_hydrogen_treatment refall
_refine_ls_matrix_type full
_refine_ls_number_parameters 248
_refine_ls_number_reflns 4523
_refine_ls_number_restraints 0
_refine_ls_restrained_S_all 1.000
_refine_ls_R_factor_all 0.0387
_refine_ls_R_factor_gt 0.0363
_refine_ls_shift/su_max 0.000
_refine_ls_shift/su_mean 0.000
_refine_ls_structure_factor_coef Fsqd
_refine_ls_weighting_details 'w=1/[\s^2^(Fo^2^)+(0.01P)^2^+0.764P], P=(max(Fo^2^,0)+2Fc^2^)/3'
_refine_ls_weighting_scheme calc
_refine_ls_wR_factor_gt 0.0730
_refine_ls_wR_factor_ref 0.0742
_reflns_number_gt 4164
_reflns_number_total 4523
_reflns_threshold_expression >2sigma(I)
_cod_data_source_file ol301317a_si_002.cif
_cod_data_source_block 2111
_cod_depositor_comments
;
The following automatic conversions were performed:

'_symmetry_cell_setting' value 'Monoclinic' changed to 'monoclinic'
according to /home/saulius/struct/CIF-dictionaries/cif_core.dic
dictionary named 'cif_core.dic' version 2.4.2 from 2011-04-26.

Automatic conversion script
Id: cif_fix_values 1891 2012-01-12 08:04:46Z andrius 

 Adding full bibliography for 1508285--1508286.cif.
;
_cod_original_sg_symbol_H-M P21/c
_cod_database_code 1508285
_diffrn_measurement_frame_width-ccd -0.30
_diffrn_measurement_total_frames-ccd 3030
_diffrn_measurement_frame_time-ccd 15
_diffrn_measurement_total_time-ccd 17.7
_diffrn_detector_distance-ccd 5.000
_diffrn_measurement_frame_size-ccd 512

loop_
_symmetry_equiv_pos_as_xyz
'x, y, z'
'-x, y+1/2, -z+1/2'
'-x, -y, -z'
'x, -y-1/2, z-1/2'

loop_
_atom_site_label
_atom_site_type_symbol
_atom_site_fract_x
_atom_site_fract_y
_atom_site_fract_z
_atom_site_U_iso_or_equiv
_atom_site_adp_type
_atom_site_occupancy
_atom_site_symmetry_multiplicity
_atom_site_calc_flag
C1 C 0.86293(17) -0.23946(10) 0.40370(8) 0.0381(3) Uani 1 1 d
H1A H 0.8030(19) -0.2652(14) 0.4466(9) 0.049(2) Uiso 1 1 d
H1B H 0.978(2) -0.2775(14) 0.4097(9) 0.049(2) Uiso 1 1 d
H1C H 0.7904(19) -0.2605(14) 0.3475(9) 0.049(2) Uiso 1 1 d
O1 O 0.89795(10) -0.11211(7) 0.40803(5) 0.03054(16) Uani 1 1 d
C2 C 0.76193(12) -0.03469(9) 0.40696(5) 0.02325(17) Uani 1 1 d
C3 C 0.58782(13) -0.07016(9) 0.40000(5) 0.02347(17) Uani 1 1 d
H3 H 0.5553(16) -0.1542(12) 0.3968(8) 0.032(3) Uiso 1 1 d
C4 C 0.46091(12) 0.01840(8) 0.39879(5) 0.02207(16) Uani 1 1 d
H4 H 0.3412(16) -0.0033(11) 0.3958(7) 0.027(3) Uiso 1 1 d
C5 C 0.50299(11) 0.14199(8) 0.40388(5) 0.02005(15) Uani 1 1 d
C6 C 0.67959(12) 0.17531(9) 0.41261(6) 0.02313(17) Uani 1 1 d
H6 H 0.7147(16) 0.2597(12) 0.4188(7) 0.028(3) Uiso 1 1 d
C7 C 0.80730(12) 0.08825(9) 0.41379(6) 0.02511(18) Uani 1 1 d
H7 H 0.9289(17) 0.1093(12) 0.4202(8) 0.034(3) Uiso 1 1 d
C8 C 0.36158(11) 0.23275(8) 0.40103(5) 0.02095(16) Uani 1 1 d
O8 O 0.21014(9) 0.20271(7) 0.39952(5) 0.03243(17) Uani 1 1 d
C9 C 0.40987(11) 0.36574(8) 0.39812(5) 0.01901(15) Uani 1 1 d
H9 H 0.5109(15) 0.3811(10) 0.4399(7) 0.021(3) Uiso 1 1 d
C10 C 0.45445(12) 0.40454(9) 0.31514(6) 0.02429(17) Uani 1 1 d
H10A H 0.5699(16) 0.3772(12) 0.3101(7) 0.030(2) Uiso 1 1 d
H10B H 0.3710(16) 0.3692(12) 0.2695(8) 0.030(2) Uiso 1 1 d
C11 C 0.44002(14) 0.54308(10) 0.31425(6) 0.02830(19) Uani 1 1 d
H11A H 0.5532(19) 0.5828(13) 0.3331(9) 0.042(3) Uiso 1 1 d
H11B H 0.3926(18) 0.5775(13) 0.2618(9) 0.042(3) Uiso 1 1 d
C12 C 0.32763(12) 0.57504(9) 0.37552(6) 0.02394(17) Uani 1 1 d
O12 O 0.29098(11) 0.67499(7) 0.39591(5) 0.03633(18) Uani 1 1 d
C13 C 0.27178(11) 0.45624(8) 0.41492(5) 0.01926(15) Uani 1 1 d
O13 O 0.28095(9) 0.46973(6) 0.49934(4) 0.02264(13) Uani 1 1 d
H13 H 0.1864(19) 0.4962(14) 0.5072(9) 0.044(4) Uiso 1 1 d
C14 C 0.08382(11) 0.42949(9) 0.37301(5) 0.02185(16) Uani 1 1 d
O14 O -0.03838(9) 0.43389(7) 0.40775(4) 0.02754(15) Uani 1 1 d
O15 O 0.07091(9) 0.41350(8) 0.29325(4) 0.03122(17) Uani 1 1 d
C15 C -0.10350(14) 0.39005(19) 0.24764(7) 0.0504(4) Uani 1 1 d
H15A H -0.153(2) 0.3125(16) 0.2688(10) 0.064(3) Uiso 1 1 d
H15B H -0.092(2) 0.3860(16) 0.1920(11) 0.064(3) Uiso 1 1 d
H15C H -0.174(2) 0.4598(16) 0.2564(10) 0.064(3) Uiso 1 1 d

loop_
_atom_site_aniso_label
_atom_site_aniso_U_11
_atom_site_aniso_U_22
_atom_site_aniso_U_33
_atom_site_aniso_U_23
_atom_site_aniso_U_13
_atom_site_aniso_U_12
C1 0.0448(6) 0.0254(5) 0.0497(7) 0.0077(5) 0.0229(5) 0.0073(4)
O1 0.0296(4) 0.0260(3) 0.0383(4) 0.0038(3) 0.0123(3) 0.0057(3)
C2 0.0253(4) 0.0253(4) 0.0203(4) 0.0016(3) 0.0073(3) 0.0021(3)
C3 0.0283(4) 0.0220(4) 0.0218(4) -0.0010(3) 0.0090(3) -0.0032(3)
C4 0.0222(4) 0.0247(4) 0.0204(4) -0.0025(3) 0.0067(3) -0.0050(3)
C5 0.0191(4) 0.0228(4) 0.0187(3) -0.0023(3) 0.0049(3) -0.0024(3)
C6 0.0199(4) 0.0228(4) 0.0266(4) -0.0023(3) 0.0041(3) -0.0033(3)
C7 0.0192(4) 0.0268(4) 0.0293(4) -0.0003(3) 0.0046(3) -0.0014(3)
C8 0.0196(4) 0.0239(4) 0.0200(4) -0.0026(3) 0.0055(3) -0.0028(3)
O8 0.0198(3) 0.0298(4) 0.0496(5) -0.0031(3) 0.0115(3) -0.0047(3)
C9 0.0166(3) 0.0223(4) 0.0187(3) -0.0015(3) 0.0048(3) -0.0017(3)
C10 0.0227(4) 0.0303(5) 0.0224(4) 0.0003(3) 0.0106(3) -0.0004(3)
C11 0.0313(5) 0.0300(5) 0.0260(4) 0.0042(4) 0.0116(4) -0.0031(4)
C12 0.0219(4) 0.0260(4) 0.0237(4) 0.0023(3) 0.0037(3) -0.0009(3)
O12 0.0404(4) 0.0254(4) 0.0460(5) 0.0016(3) 0.0155(4) 0.0025(3)
C13 0.0181(4) 0.0235(4) 0.0166(3) -0.0017(3) 0.0044(3) -0.0016(3)
O13 0.0215(3) 0.0302(3) 0.0169(3) -0.0041(2) 0.0054(2) -0.0011(3)
C14 0.0192(4) 0.0272(4) 0.0194(4) -0.0030(3) 0.0046(3) 0.0000(3)
O14 0.0205(3) 0.0390(4) 0.0249(3) -0.0074(3) 0.0090(2) -0.0011(3)
O15 0.0172(3) 0.0582(5) 0.0183(3) -0.0058(3) 0.0034(2) 0.0000(3)
C15 0.0189(5) 0.1060(13) 0.0248(5) -0.0176(6) 0.0007(4) -0.0005(6)

loop_
_atom_type_symbol
_atom_type_description
_atom_type_scat_dispersion_real
_atom_type_scat_dispersion_imag
_atom_type_scat_source
C C 0.0033 0.0016 'International Tables Vol C Tables 4.2.6.8 and 6.1.1.4'
H H 0.0000 0.0000 'International Tables Vol C Tables 4.2.6.8 and 6.1.1.4'
O O 0.0106 0.0060 'International Tables Vol C Tables 4.2.6.8 and 6.1.1.4'

loop_
_geom_angle_atom_site_label_1
_geom_angle_atom_site_label_2
_geom_angle_atom_site_label_3
_geom_angle
O1 C1 H1A 111.3(9)
O1 C1 H1B 104.6(9)
H1A C1 H1B 111.3(12)
O1 C1 H1C 109.6(9)
H1A C1 H1C 110.5(12)
H1B C1 H1C 109.3(12)
C2 O1 C1 118.26(9)
O1 C2 C3 124.83(9)
O1 C2 C7 114.88(8)
C3 C2 C7 120.30(9)
C4 C3 C2 119.05(9)
C4 C3 H3 119.8(8)
C2 C3 H3 121.2(8)
C3 C4 C5 121.59(8)
C3 C4 H4 120.9(8)
C5 C4 H4 117.5(8)
C4 C5 C6 118.30(8)
C4 C5 C8 119.25(8)
C6 C5 C8 122.45(8)
C7 C6 C5 120.76(9)
C7 C6 H6 118.4(7)
C5 C6 H6 120.8(7)
C6 C7 C2 119.98(8)
C6 C7 H7 121.9(8)
C2 C7 H7 118.1(8)
O8 C8 C5 121.96(8)
O8 C8 C9 120.40(8)
C5 C8 C9 117.62(7)
C8 C9 C13 115.72(7)
C8 C9 C10 113.23(7)
C13 C9 C10 105.71(7)
C8 C9 H9 108.7(7)
C13 C9 H9 105.1(7)
C10 C9 H9 107.8(7)
C11 C10 C9 104.73(7)
C11 C10 H10A 112.2(8)
C9 C10 H10A 111.3(7)
C11 C10 H10B 110.5(7)
C9 C10 H10B 110.8(7)
H10A C10 H10B 107.4(10)
C12 C11 C10 106.07(8)
C12 C11 H11A 106.4(8)
C10 C11 H11A 112.4(8)
C12 C11 H11B 110.7(8)
C10 C11 H11B 114.6(9)
H11A C11 H11B 106.4(12)
O12 C12 C11 127.25(9)
O12 C12 C13 123.05(8)
C11 C12 C13 109.60(8)
O13 C13 C14 109.83(7)
O13 C13 C9 110.49(7)
C14 C13 C9 115.99(7)
O13 C13 C12 111.67(7)
C14 C13 C12 106.82(7)
C9 C13 C12 101.75(7)
C13 O13 H13 108.8(10)
O14 C14 O15 124.87(8)
O14 C14 C13 123.32(8)
O15 C14 C13 111.48(7)
C14 O15 C15 115.67(8)
O15 C15 H15A 110.2(10)
O15 C15 H15B 105.6(10)
H15A C15 H15B 114.1(14)
O15 C15 H15C 106.4(10)
H15A C15 H15C 110.0(13)
H15B C15 H15C 110.2(14)

loop_
_geom_bond_atom_site_label_1
_geom_bond_atom_site_label_2
_geom_bond_distance
C1 O1 1.4272(14)
C1 H1A 0.970(15)
C1 H1B 0.979(15)
C1 H1C 1.026(15)
O1 C2 1.3591(11)
C2 C3 1.3975(13)
C2 C7 1.3977(13)
C3 C4 1.3872(13)
C3 H3 0.958(13)
C4 C5 1.3981(12)
C4 H4 0.956(12)
C5 C6 1.4070(12)
C5 C8 1.4828(12)
C6 C7 1.3803(13)
C6 H6 0.968(13)
C7 H7 0.963(13)
C8 O8 1.2233(11)
C8 C9 1.5146(12)
C9 C13 1.5328(12)
C9 C10 1.5523(12)
C9 H9 0.962(11)
C10 C11 1.5287(15)
C10 H10A 0.969(13)
C10 H10B 0.983(13)
C11 C12 1.5118(13)
C11 H11A 0.982(14)
C11 H11B 0.962(14)
C12 O12 1.2022(12)
C12 C13 1.5630(13)
C13 O13 1.4057(10)
C13 C14 1.5283(12)
O13 H13 0.827(15)
C14 O14 1.2090(10)
C14 O15 1.3281(10)
O15 C15 1.4501(13)
C15 H15A 1.027(18)
C15 H15B 0.950(18)
C15 H15C 0.973(18)

loop_
_geom_hbond_atom_site_label_D
_geom_hbond_atom_site_label_H
_geom_hbond_atom_site_label_A
_geom_hbond_distance_DH
_geom_hbond_distance_HA
_geom_hbond_distance_DA
_geom_hbond_angle_DHA
_geom_hbond_site_symmetry_A
O13 H13 O14 0.827(15) 2.139(15) 2.8719(9) 147.6(14) 3_566
O13 H13 O14 0.827(15) 2.278(15) 2.6920(10) 111.3(12) .

loop_
_geom_torsion_atom_site_label_1
_geom_torsion_atom_site_label_2
_geom_torsion_atom_site_label_3
_geom_torsion_atom_site_label_4
_geom_torsion
C1 O1 C2 C3 -1.57(14)
C1 O1 C2 C7 178.23(9)
O1 C2 C3 C4 -179.29(8)
C7 C2 C3 C4 0.93(13)
C2 C3 C4 C5 0.37(13)
C3 C4 C5 C6 -1.71(13)
C3 C4 C5 C8 179.08(8)
C4 C5 C6 C7 1.80(13)
C8 C5 C6 C7 -179.03(9)
C5 C6 C7 C2 -0.55(14)
O1 C2 C7 C6 179.36(9)
C3 C2 C7 C6 -0.84(14)
C4 C5 C8 O8 4.70(13)
C6 C5 C8 O8 -174.47(9)
C4 C5 C8 C9 -173.97(8)
C6 C5 C8 C9 6.86(12)
O8 C8 C9 C13 14.80(12)
C5 C8 C9 C13 -166.51(7)
O8 C8 C9 C10 -107.47(10)
C5 C8 C9 C10 71.22(10)
C8 C9 C10 C11 162.07(8)
C13 C9 C10 C11 34.38(9)
C9 C10 C11 C12 -20.68(10)
C10 C11 C12 O12 176.42(10)
C10 C11 C12 C13 0.07(11)
C8 C9 C13 O13 82.03(9)
C10 C9 C13 O13 -151.79(7)
C8 C9 C13 C14 -43.77(10)
C10 C9 C13 C14 82.40(9)
C8 C9 C13 C12 -159.25(7)
C10 C9 C13 C12 -33.08(8)
O12 C12 C13 O13 -38.10(12)
C11 C12 C13 O13 138.44(8)
O12 C12 C13 C14 82.00(11)
C11 C12 C13 C14 -101.46(8)
O12 C12 C13 C9 -155.96(9)
C11 C12 C13 C9 20.58(9)
O13 C13 C14 O14 7.76(13)
C9 C13 C14 O14 133.89(10)
C12 C13 C14 O14 -113.52(10)
O13 C13 C14 O15 -178.61(8)
C9 C13 C14 O15 -52.47(11)
C12 C13 C14 O15 60.12(10)
O14 C14 O15 C15 -5.24(17)
C13 C14 O15 C15 -178.76(11)
